data_7124124
loop_
_publ_author_name
'Xia, Yun-Tao'
'Xie, Xiao-Yu'
'Cui, Su-Hang'
'Ji, Yi-Gang'
'Wu, Lei'

_publ_section_title
;
 Secondary Phosphine Oxides Stabilized Au/Pd Nanoalloys: Metal
 Components-Controlled Regioselective Hydrogenation toward Phosphinyl
 (Z)-[3]Dendralenes
;
_journal_name_full 'Chemical Communications'
_journal_paper_doi 10.1039/C9CC05928H
_journal_year 2019
_chemical_formula_moiety 'C37 H31 O2 P'
_chemical_formula_sum 'C37 H31 O2 P'
_chemical_formula_weight 538.59
_space_group_crystal_system triclinic
_space_group_IT_number 2
_space_group_name_Hall '-P 1'
_space_group_name_H-M_alt 'P -1'
_symmetry_space_group_name_Hall '-P 1'
_symmetry_space_group_name_H-M 'P -1'
_atom_sites_solution_hydrogens geom
_audit_creation_method SHELXL-2018/3
_audit_update_record
;
2019-06-06 deposited with the CCDC.    2019-09-05 downloaded from the CCDC.
;
_cell_angle_alpha 82.845(2)
_cell_angle_beta 74.362(2)
_cell_angle_gamma 72.425(2)
_cell_formula_units_Z 2
_cell_length_a 10.2210(6)
_cell_length_b 11.6331(6)
_cell_length_c 13.5866(7)
_cell_measurement_reflns_used 7852
_cell_measurement_temperature 296(2)
_cell_measurement_theta_max 25.15
_cell_measurement_theta_min 2.33
_cell_volume 1481.42(14)
_computing_cell_refinement 'Bruker SAINT'
_computing_data_collection 'Bruker APEX2'
_computing_data_reduction 'Bruker SAINT'
_computing_molecular_graphics 'Bruker SHELXTL'
_computing_publication_material 'Bruker SHELXTL'
_computing_structure_refinement 'SHELXL-2014 (Sheldrick 2014)'
_computing_structure_solution 'SHELXS-97 (Sheldrick 2008)'
_diffrn_ambient_temperature 296(2)
_diffrn_measured_fraction_theta_full 0.989
_diffrn_measured_fraction_theta_max 0.990
_diffrn_measurement_device_type 'Bruker APEX-II CCD'
_diffrn_measurement_method '\f and \w scans'
_diffrn_radiation_type MoK\a
_diffrn_radiation_wavelength 0.71073
_diffrn_reflns_av_R_equivalents 0.0366
_diffrn_reflns_av_unetI/netI 0.0517
_diffrn_reflns_Laue_measured_fraction_full 0.989
_diffrn_reflns_Laue_measured_fraction_max 0.990
_diffrn_reflns_limit_h_max 13
_diffrn_reflns_limit_h_min -13
_diffrn_reflns_limit_k_max 15
_diffrn_reflns_limit_k_min -15
_diffrn_reflns_limit_l_max 17
_diffrn_reflns_limit_l_min -17
_diffrn_reflns_number 22063
_diffrn_reflns_point_group_measured_fraction_full 0.989
_diffrn_reflns_point_group_measured_fraction_max 0.990
_diffrn_reflns_theta_full 25.242
_diffrn_reflns_theta_max 27.535
_diffrn_reflns_theta_min 2.156
_exptl_absorpt_coefficient_mu 0.124
_exptl_absorpt_correction_T_max 0.7456
_exptl_absorpt_correction_T_min 0.6492
_exptl_absorpt_correction_type multi-scan
_exptl_absorpt_process_details sadabs
_exptl_crystal_colour yellow
_exptl_crystal_density_diffrn 1.207
_exptl_crystal_description block
_exptl_crystal_F_000 568
_exptl_crystal_size_max 0.200
_exptl_crystal_size_mid 0.160
_exptl_crystal_size_min 0.120
_refine_diff_density_max 0.182
_refine_diff_density_min -0.275
_refine_diff_density_rms 0.035
_refine_ls_extinction_method none
_refine_ls_goodness_of_fit_ref 1.012
_refine_ls_hydrogen_treatment constr
_refine_ls_matrix_type full
_refine_ls_number_parameters 362
_refine_ls_number_reflns 6765
_refine_ls_number_restraints 0
_refine_ls_restrained_S_all 1.012
_refine_ls_R_factor_all 0.0988
_refine_ls_R_factor_gt 0.0536
_refine_ls_shift/su_max 0.000
_refine_ls_shift/su_mean 0.000
_refine_ls_structure_factor_coef Fsqd
_refine_ls_weighting_details 'w=1/[\s^2^(Fo^2^)+(0.0599P)^2^+0.3368P] where P=(Fo^2^+2Fc^2^)/3'
_refine_ls_weighting_scheme calc
_refine_ls_wR_factor_gt 0.1209
_refine_ls_wR_factor_ref 0.1402
_reflns_Friedel_coverage 0.000
_reflns_number_gt 4268
_reflns_number_total 6765
_reflns_threshold_expression 'I > 2\s(I)'
_cod_data_source_file c9cc05928h2.cif
_cod_data_source_block XYT190410_a
_cod_database_code 7124124
_shelx_shelxl_version_number 2018/3
_shelx_space_group_comment
;
The symmetry employed for this shelxl refinement is uniquely defined
by the following loop, which should always be used as a source of
symmetry information in preference to the above space-group names.
They are only intended as comments.
;
_shelx_estimated_absorpt_t_min 0.976
_shelx_estimated_absorpt_t_max 0.985

loop_
_space_group_symop_operation_xyz
'x, y, z'
'-x, -y, -z'

loop_
_atom_site_label
_atom_site_type_symbol
_atom_site_fract_x
_atom_site_fract_y
_atom_site_fract_z
_atom_site_U_iso_or_equiv
_atom_site_adp_type
_atom_site_occupancy
_atom_site_site_symmetry_order
_atom_site_calc_flag
_atom_site_refinement_flags_posn
_atom_site_refinement_flags_adp
C1 C 0.4076(2) 0.45910(19) 0.61618(15) 0.0594(5) Uani 1 1 d . .
H1A H 0.446061 0.516127 0.630658 0.071 Uiso 1 1 calc R U
H1B H 0.463709 0.397992 0.572290 0.071 Uiso 1 1 calc R U
C2 C 0.27324(18) 0.46491(16) 0.65798(13) 0.0445(4) Uani 1 1 d . .
C3 C 0.17376(18) 0.55914(15) 0.72944(13) 0.0417(4) Uani 1 1 d . .
C4 C 0.13150(19) 0.67605(16) 0.70017(13) 0.0460(4) Uani 1 1 d . .
C5 C 0.0310(2) 0.76675(16) 0.77411(15) 0.0526(5) Uani 1 1 d . .
C6 C 0.0513(3) 0.77399(18) 0.86979(16) 0.0635(6) Uani 1 1 d . .
H6 H 0.129371 0.720935 0.889433 0.076 Uiso 1 1 calc R U
C7 C -0.0435(3) 0.8594(2) 0.93624(19) 0.0865(8) Uani 1 1 d . .
H7 H -0.028436 0.863568 1.000057 0.104 Uiso 1 1 calc R U
C8 C -0.1582(3) 0.9372(2) 0.9092(2) 0.1024(10) Uani 1 1 d . .
H8 H -0.221496 0.994317 0.954447 0.123 Uiso 1 1 calc R U
C9 C -0.1806(3) 0.9316(2) 0.8164(3) 0.0966(9) Uani 1 1 d . .
H9 H -0.259961 0.984699 0.798437 0.116 Uiso 1 1 calc R U
C10 C -0.0862(2) 0.8474(2) 0.7476(2) 0.0738(6) Uani 1 1 d . .
H10 H -0.101951 0.845259 0.683638 0.089 Uiso 1 1 calc R U
C11 C 0.2198(3) 0.8253(2) 0.57048(19) 0.0816(7) Uani 1 1 d . .
H11 H 0.229356 0.863633 0.623177 0.098 Uiso 1 1 calc R U
C12 C 0.2546(3) 0.8703(3) 0.4700(2) 0.1062(10) Uani 1 1 d . .
H12 H 0.287780 0.938195 0.455650 0.127 Uiso 1 1 calc R U
C13 C 0.2400(3) 0.8147(3) 0.3924(2) 0.1022(10) Uani 1 1 d . .
H13 H 0.265997 0.843254 0.325053 0.123 Uiso 1 1 calc R U
C14 C 0.1879(3) 0.7184(3) 0.41339(18) 0.0863(8) Uani 1 1 d . .
H14 H 0.175357 0.682132 0.360671 0.104 Uiso 1 1 calc R U
C15 C 0.1535(2) 0.6738(2) 0.51225(16) 0.0647(6) Uani 1 1 d . .
H15 H 0.117145 0.607604 0.525561 0.078 Uiso 1 1 calc R U
C16 C 0.1714(2) 0.72446(17) 0.59246(14) 0.0508(5) Uani 1 1 d . .
C17 C 0.10588(19) 0.51094(16) 0.83096(13) 0.0467(4) Uani 1 1 d . .
H17 H 0.007475 0.532559 0.847330 0.056 Uiso 1 1 calc R U
C18 C 0.1656(2) 0.44163(16) 0.90136(14) 0.0479(5) Uani 1 1 d . .
H18 H 0.104331 0.411035 0.954318 0.058 Uiso 1 1 calc R U
C19 C 0.3123(2) 0.40608(16) 0.90849(13) 0.0466(4) Uani 1 1 d . .
C20 C 0.3608(2) 0.30555(19) 0.97043(16) 0.0643(6) Uani 1 1 d . .
H20 H 0.298514 0.262354 1.006935 0.077 Uiso 1 1 calc R U
C21 C 0.4986(3) 0.2691(2) 0.97855(18) 0.0741(7) Uani 1 1 d . .
H21 H 0.528350 0.201090 1.019503 0.089 Uiso 1 1 calc R U
C22 C 0.5936(2) 0.3320(2) 0.92686(16) 0.0652(6) Uani 1 1 d . .
C23 C 0.5473(2) 0.4337(2) 0.86779(15) 0.0604(5) Uani 1 1 d . .
H23 H 0.609310 0.478154 0.833461 0.072 Uiso 1 1 calc R U
C24 C 0.4091(2) 0.46956(18) 0.85958(14) 0.0529(5) Uani 1 1 d . .
H24 H 0.379535 0.538824 0.819828 0.063 Uiso 1 1 calc R U
C25 C 0.8270(3) 0.3547(3) 0.8889(2) 0.0938(9) Uani 1 1 d . .
H25A H 0.837831 0.356962 0.816290 0.141 Uiso 1 1 calc R U
H25B H 0.916960 0.316395 0.904317 0.141 Uiso 1 1 calc R U
H25C H 0.791993 0.435511 0.912090 0.141 Uiso 1 1 calc R U
C26 C 0.2344(2) 0.22168(16) 0.70740(14) 0.0499(5) Uani 1 1 d . .
C27 C 0.3492(2) 0.18445(18) 0.74971(16) 0.0609(5) Uani 1 1 d . .
H27 H 0.410511 0.232047 0.740553 0.073 Uiso 1 1 calc R U
C28 C 0.3733(3) 0.0749(2) 0.80644(18) 0.0783(7) Uani 1 1 d . .
H28 H 0.450887 0.049647 0.835196 0.094 Uiso 1 1 calc R U
C29 C 0.2838(3) 0.0047(2) 0.81999(19) 0.0812(8) Uani 1 1 d . .
H29 H 0.300531 -0.068292 0.857795 0.097 Uiso 1 1 calc R U
C30 C 0.1702(3) 0.0412(2) 0.7784(2) 0.0823(7) Uani 1 1 d . .
H30 H 0.109388 -0.006913 0.787767 0.099 Uiso 1 1 calc R U
C31 C 0.1449(2) 0.14810(19) 0.72285(18) 0.0682(6) Uani 1 1 d . .
H31 H 0.066611 0.172224 0.694876 0.082 Uiso 1 1 calc R U
C32 C 0.2758(2) 0.31397(19) 0.49968(15) 0.0551(5) Uani 1 1 d . .
C33 C 0.3944(3) 0.2174(3) 0.47500(19) 0.0942(9) Uani 1 1 d . .
H33 H 0.436622 0.173895 0.526013 0.113 Uiso 1 1 calc R U
C34 C 0.4507(3) 0.1852(3) 0.3746(2) 0.1212(12) Uani 1 1 d . .
H34 H 0.531205 0.120286 0.358068 0.145 Uiso 1 1 calc R U
C35 C 0.3887(3) 0.2481(3) 0.2999(2) 0.1039(10) Uani 1 1 d . .
H35 H 0.427324 0.226141 0.232384 0.125 Uiso 1 1 calc R U
C36 C 0.2707(3) 0.3429(3) 0.32325(17) 0.0801(7) Uani 1 1 d . .
H36 H 0.228621 0.385487 0.271850 0.096 Uiso 1 1 calc R U
C37 C 0.2135(2) 0.3758(2) 0.42326(15) 0.0612(5) Uani 1 1 d . .
H37 H 0.132276 0.440119 0.439213 0.073 Uiso 1 1 calc R U
O1 O 0.72867(18) 0.28774(17) 0.93949(14) 0.0915(5) Uani 1 1 d . .
O2 O 0.03682(13) 0.41201(12) 0.64476(10) 0.0568(4) Uani 1 1 d . .
P1 P 0.19109(5) 0.35840(4) 0.62991(4) 0.04648(16) Uani 1 1 d . .

loop_
_atom_site_aniso_label
_atom_site_aniso_U_11
_atom_site_aniso_U_22
_atom_site_aniso_U_33
_atom_site_aniso_U_23
_atom_site_aniso_U_13
_atom_site_aniso_U_12
C1 0.0560(12) 0.0692(13) 0.0484(11) -0.0039(10) 0.0022(9) -0.0239(10)
C2 0.0454(10) 0.0487(10) 0.0347(9) 0.0032(8) -0.0039(8) -0.0138(8)
C3 0.0422(10) 0.0445(10) 0.0390(9) 0.0004(8) -0.0082(8) -0.0154(8)
C4 0.0487(11) 0.0487(11) 0.0446(10) 0.0004(8) -0.0120(8) -0.0200(9)
C5 0.0603(12) 0.0399(10) 0.0546(12) 0.0022(9) -0.0066(9) -0.0180(9)
C6 0.0883(16) 0.0434(11) 0.0555(13) -0.0038(9) -0.0097(11) -0.0199(11)
C7 0.131(2) 0.0518(14) 0.0605(15) -0.0078(12) 0.0018(15) -0.0229(15)
C8 0.125(3) 0.0542(15) 0.085(2) -0.0021(14) 0.0252(18) -0.0075(16)
C9 0.0804(18) 0.0650(16) 0.107(2) 0.0140(16) 0.0029(17) 0.0044(13)
C10 0.0693(15) 0.0637(14) 0.0761(16) 0.0081(12) -0.0132(12) -0.0093(12)
C11 0.110(2) 0.0835(17) 0.0696(16) 0.0138(13) -0.0232(14) -0.0601(16)
C12 0.136(3) 0.109(2) 0.096(2) 0.0396(19) -0.0303(19) -0.082(2)
C13 0.118(2) 0.132(3) 0.0653(17) 0.0442(18) -0.0300(16) -0.061(2)
C14 0.109(2) 0.106(2) 0.0555(14) 0.0186(14) -0.0373(14) -0.0418(17)
C15 0.0827(16) 0.0684(14) 0.0546(13) 0.0122(11) -0.0298(11) -0.0324(12)
C16 0.0537(11) 0.0520(11) 0.0492(11) 0.0086(9) -0.0144(9) -0.0212(9)
C17 0.0453(10) 0.0452(10) 0.0435(10) -0.0032(8) 0.0002(8) -0.0132(8)
C18 0.0551(12) 0.0453(10) 0.0384(10) -0.0005(8) 0.0008(8) -0.0183(9)
C19 0.0557(12) 0.0467(10) 0.0348(9) -0.0003(8) -0.0062(8) -0.0156(9)
C20 0.0744(15) 0.0645(13) 0.0536(12) 0.0159(10) -0.0151(11) -0.0266(12)
C21 0.0814(17) 0.0700(15) 0.0692(15) 0.0208(12) -0.0347(13) -0.0141(13)
C22 0.0631(14) 0.0774(15) 0.0553(13) -0.0023(11) -0.0196(11) -0.0160(12)
C23 0.0592(13) 0.0733(14) 0.0520(12) 0.0039(11) -0.0128(10) -0.0269(11)
C24 0.0619(13) 0.0535(11) 0.0436(11) 0.0059(9) -0.0126(9) -0.0203(10)
C25 0.0596(15) 0.147(3) 0.0761(17) -0.0047(17) -0.0154(13) -0.0324(16)
C26 0.0560(12) 0.0441(10) 0.0435(10) -0.0108(8) -0.0029(9) -0.0099(9)
C27 0.0665(14) 0.0533(12) 0.0599(13) -0.0070(10) -0.0156(11) -0.0108(10)
C28 0.0913(18) 0.0604(15) 0.0703(16) -0.0075(12) -0.0273(13) 0.0061(14)
C29 0.114(2) 0.0437(13) 0.0648(15) -0.0059(11) -0.0005(15) -0.0087(14)
C30 0.099(2) 0.0515(14) 0.0893(18) -0.0073(13) -0.0012(16) -0.0283(13)
C31 0.0713(15) 0.0555(13) 0.0781(15) -0.0059(11) -0.0116(12) -0.0232(11)
C32 0.0524(12) 0.0661(13) 0.0454(11) -0.0133(10) -0.0098(9) -0.0126(10)
C33 0.0842(18) 0.116(2) 0.0585(15) -0.0346(14) -0.0225(13) 0.0232(16)
C34 0.098(2) 0.163(3) 0.0708(18) -0.057(2) -0.0194(16) 0.029(2)
C35 0.092(2) 0.162(3) 0.0503(15) -0.0389(17) -0.0058(14) -0.020(2)
C36 0.0894(19) 0.109(2) 0.0469(13) -0.0066(13) -0.0195(12) -0.0313(16)
C37 0.0627(13) 0.0719(14) 0.0505(12) -0.0067(10) -0.0141(10) -0.0192(11)
O1 0.0697(11) 0.1118(14) 0.0954(13) 0.0112(11) -0.0411(10) -0.0167(10)
O2 0.0448(8) 0.0641(8) 0.0589(8) -0.0080(7) -0.0110(6) -0.0110(6)
P1 0.0452(3) 0.0488(3) 0.0422(3) -0.0063(2) -0.0066(2) -0.0105(2)

loop_
_atom_type_symbol
_atom_type_description
_atom_type_scat_dispersion_real
_atom_type_scat_dispersion_imag
_atom_type_scat_source
C C 0.0033 0.0016 'International Tables Vol C Tables 4.2.6.8 and 6.1.1.4'
H H 0.0000 0.0000 'International Tables Vol C Tables 4.2.6.8 and 6.1.1.4'
O O 0.0106 0.0060 'International Tables Vol C Tables 4.2.6.8 and 6.1.1.4'
P P 0.1023 0.0942 'International Tables Vol C Tables 4.2.6.8 and 6.1.1.4'

loop_
_geom_angle_atom_site_label_1
_geom_angle_atom_site_label_2
_geom_angle_atom_site_label_3
_geom_angle
C2 C1 H1A 120.0
C2 C1 H1B 120.0
H1A C1 H1B 120.0
C1 C2 C3 124.41(17)
C1 C2 P1 121.96(15)
C3 C2 P1 113.62(12)
C4 C3 C17 121.60(16)
C4 C3 C2 122.91(15)
C17 C3 C2 114.73(14)
C3 C4 C5 120.99(16)
C3 C4 C16 123.84(17)
C5 C4 C16 115.05(16)
C10 C5 C6 118.0(2)
C10 C5 C4 119.94(19)
C6 C5 C4 122.05(19)
C7 C6 C5 120.5(2)
C7 C6 H6 119.7
C5 C6 H6 119.7
C8 C7 C6 120.6(3)
C8 C7 H7 119.7
C6 C7 H7 119.7
C9 C8 C7 119.9(3)
C9 C8 H8 120.0
C7 C8 H8 120.0
C8 C9 C10 120.7(3)
C8 C9 H9 119.7
C10 C9 H9 119.7
C5 C10 C9 120.2(3)
C5 C10 H10 119.9
C9 C10 H10 119.9
C16 C11 C12 120.5(2)
C16 C11 H11 119.7
C12 C11 H11 119.7
C13 C12 C11 120.0(2)
C13 C12 H12 120.0
C11 C12 H12 120.0
C14 C13 C12 120.0(2)
C14 C13 H13 120.0
C12 C13 H13 120.0
C13 C14 C15 120.2(3)
C13 C14 H14 119.9
C15 C14 H14 119.9
C14 C15 C16 121.7(2)
C14 C15 H15 119.2
C16 C15 H15 119.2
C11 C16 C15 117.54(19)
C11 C16 C4 121.17(19)
C15 C16 C4 121.19(17)
C18 C17 C3 129.36(17)
C18 C17 H17 115.3
C3 C17 H17 115.3
C17 C18 C19 130.02(17)
C17 C18 H18 115.0
C19 C18 H18 115.0
C24 C19 C20 116.36(18)
C24 C19 C18 123.76(17)
C20 C19 C18 119.83(17)
C21 C20 C19 121.4(2)
C21 C20 H20 119.3
C19 C20 H20 119.3
C20 C21 C22 121.0(2)
C20 C21 H21 119.5
C22 C21 H21 119.5
O1 C22 C23 124.8(2)
O1 C22 C21 116.4(2)
C23 C22 C21 118.8(2)
C22 C23 C24 120.0(2)
C22 C23 H23 120.0
C24 C23 H23 120.0
C23 C24 C19 122.44(19)
C23 C24 H24 118.8
C19 C24 H24 118.8
O1 C25 H25A 109.5
O1 C25 H25B 109.5
H25A C25 H25B 109.5
O1 C25 H25C 109.5
H25A C25 H25C 109.5
H25B C25 H25C 109.5
C27 C26 C31 118.52(19)
C27 C26 P1 125.07(16)
C31 C26 P1 116.40(16)
C26 C27 C28 119.7(2)
C26 C27 H27 120.2
C28 C27 H27 120.2
C29 C28 C27 120.4(2)
C29 C28 H28 119.8
C27 C28 H28 119.8
C28 C29 C30 120.1(2)
C28 C29 H29 119.9
C30 C29 H29 119.9
C31 C30 C29 120.3(2)
C31 C30 H30 119.9
C29 C30 H30 119.9
C30 C31 C26 121.0(2)
C30 C31 H31 119.5
C26 C31 H31 119.5
C37 C32 C33 118.99(19)
C37 C32 P1 118.03(15)
C33 C32 P1 122.88(17)
C34 C33 C32 120.1(2)
C34 C33 H33 120.0
C32 C33 H33 120.0
C35 C34 C33 120.1(3)
C35 C34 H34 119.9
C33 C34 H34 119.9
C34 C35 C36 120.5(2)
C34 C35 H35 119.8
C36 C35 H35 119.8
C35 C36 C37 119.9(2)
C35 C36 H36 120.1
C37 C36 H36 120.1
C32 C37 C36 120.5(2)
C32 C37 H37 119.8
C36 C37 H37 119.8
C22 O1 C25 116.9(2)
O2 P1 C26 112.50(9)
O2 P1 C32 111.66(8)
C26 P1 C32 104.66(9)
O2 P1 C2 110.98(8)
C26 P1 C2 108.99(9)
C32 P1 C2 107.76(9)

loop_
_geom_bond_atom_site_label_1
_geom_bond_atom_site_label_2
_geom_bond_distance
C1 C2 1.321(2)
C1 H1A 0.9300
C1 H1B 0.9300
C2 C3 1.496(2)
C2 P1 1.8177(19)
C3 C4 1.341(2)
C3 C17 1.492(2)
C4 C5 1.493(3)
C4 C16 1.496(2)
C5 C10 1.384(3)
C5 C6 1.387(3)
C6 C7 1.383(3)
C6 H6 0.9300
C7 C8 1.355(4)
C7 H7 0.9300
C8 C9 1.354(4)
C8 H8 0.9300
C9 C10 1.392(4)
C9 H9 0.9300
C10 H10 0.9300
C11 C16 1.376(3)
C11 C12 1.392(3)
C11 H11 0.9300
C12 C13 1.365(4)
C12 H12 0.9300
C13 C14 1.349(4)
C13 H13 0.9300
C14 C15 1.371(3)
C14 H14 0.9300
C15 C16 1.379(3)
C15 H15 0.9300
C17 C18 1.328(3)
C17 H17 0.9300
C18 C19 1.457(3)
C18 H18 0.9300
C19 C24 1.389(3)
C19 C20 1.397(3)
C20 C21 1.374(3)
C20 H20 0.9300
C21 C22 1.380(3)
C21 H21 0.9300
C22 O1 1.370(3)
C22 C23 1.377(3)
C23 C24 1.378(3)
C23 H23 0.9300
C24 H24 0.9300
C25 O1 1.434(3)
C25 H25A 0.9600
C25 H25B 0.9600
C25 H25C 0.9600
C26 C27 1.375(3)
C26 C31 1.392(3)
C26 P1 1.801(2)
C27 C28 1.395(3)
C27 H27 0.9300
C28 C29 1.365(4)
C28 H28 0.9300
C29 C30 1.358(4)
C29 H29 0.9300
C30 C31 1.364(3)
C30 H30 0.9300
C31 H31 0.9300
C32 C37 1.376(3)
C32 C33 1.377(3)
C32 P1 1.8108(19)
C33 C34 1.381(3)
C33 H33 0.9300
C34 C35 1.360(4)
C34 H34 0.9300
C35 C36 1.360(4)
C35 H35 0.9300
C36 C37 1.379(3)
C36 H36 0.9300
C37 H37 0.9300
O2 P1 1.4771(13)

loop_
_geom_hbond_atom_site_label_D
_geom_hbond_atom_site_label_H
_geom_hbond_atom_site_label_A
_geom_hbond_distance_DH
_geom_hbond_distance_HA
_geom_hbond_distance_DA
_geom_hbond_angle_DHA
_geom_hbond_site_symmetry_A
_geom_hbond_publ_flag
C37 H37 O2 0.93 2.45 3.223(3) 140.0 2_566 yes

loop_
_geom_torsion_atom_site_label_1
_geom_torsion_atom_site_label_2
_geom_torsion_atom_site_label_3
_geom_torsion_atom_site_label_4
_geom_torsion
C1 C2 C3 C4 66.8(3)
P1 C2 C3 C4 -111.68(17)
C1 C2 C3 C17 -123.1(2)
P1 C2 C3 C17 58.46(18)
C17 C3 C4 C5 10.0(3)
C2 C3 C4 C5 179.48(16)
C17 C3 C4 C16 -165.68(17)
C2 C3 C4 C16 3.8(3)
C3 C4 C5 C10 -131.2(2)
C16 C4 C5 C10 44.8(2)
C3 C4 C5 C6 49.2(3)
C16 C4 C5 C6 -134.79(19)
C10 C5 C6 C7 0.1(3)
C4 C5 C6 C7 179.72(19)
C5 C6 C7 C8 0.3(4)
C6 C7 C8 C9 -0.1(4)
C7 C8 C9 C10 -0.6(4)
C6 C5 C10 C9 -0.7(3)
C4 C5 C10 C9 179.6(2)
C8 C9 C10 C5 1.0(4)
C16 C11 C12 C13 0.4(5)
C11 C12 C13 C14 2.0(5)
C12 C13 C14 C15 -2.0(5)
C13 C14 C15 C16 -0.4(4)
C12 C11 C16 C15 -2.6(4)
C12 C11 C16 C4 -179.1(2)
C14 C15 C16 C11 2.7(3)
C14 C15 C16 C4 179.1(2)
C3 C4 C16 C11 -132.9(2)
C5 C4 C16 C11 51.2(3)
C3 C4 C16 C15 50.8(3)
C5 C4 C16 C15 -125.1(2)
C4 C3 C17 C18 -130.9(2)
C2 C3 C17 C18 58.8(3)
C3 C17 C18 C19 10.1(3)
C17 C18 C19 C24 21.8(3)
C17 C18 C19 C20 -160.7(2)
C24 C19 C20 C21 -2.7(3)
C18 C19 C20 C21 179.68(19)
C19 C20 C21 C22 1.0(4)
C20 C21 C22 O1 -179.5(2)
C20 C21 C22 C23 1.0(4)
O1 C22 C23 C24 179.32(19)
C21 C22 C23 C24 -1.3(3)
C22 C23 C24 C19 -0.5(3)
C20 C19 C24 C23 2.5(3)
C18 C19 C24 C23 179.98(18)
C31 C26 C27 C28 0.1(3)
P1 C26 C27 C28 -178.46(15)
C26 C27 C28 C29 0.1(3)
C27 C28 C29 C30 -0.1(4)
C28 C29 C30 C31 0.0(4)
C29 C30 C31 C26 0.2(4)
C27 C26 C31 C30 -0.2(3)
P1 C26 C31 C30 178.46(17)
C37 C32 C33 C34 1.2(4)
P1 C32 C33 C34 177.4(3)
C32 C33 C34 C35 -0.4(5)
C33 C34 C35 C36 -0.2(6)
C34 C35 C36 C37 0.2(5)
C33 C32 C37 C36 -1.3(3)
P1 C32 C37 C36 -177.66(18)
C35 C36 C37 C32 0.6(4)
C23 C22 O1 C25 1.5(3)
C21 C22 O1 C25 -178.0(2)
C27 C26 P1 O2 -146.31(16)
C31 C26 P1 O2 35.13(17)
C27 C26 P1 C32 92.28(18)
C31 C26 P1 C32 -86.28(16)
C27 C26 P1 C2 -22.77(19)
C31 C26 P1 C2 158.67(15)
C37 C32 P1 O2 27.7(2)
C33 C32 P1 O2 -148.6(2)
C37 C32 P1 C26 149.62(17)
C33 C32 P1 C26 -26.6(2)
C37 C32 P1 C2 -94.47(18)
C33 C32 P1 C2 89.3(2)
C1 C2 P1 O2 -154.11(15)
C3 C2 P1 O2 24.40(15)
C1 C2 P1 C26 81.45(17)
C3 C2 P1 C26 -100.03(13)
C1 C2 P1 C32 -31.58(18)
C3 C2 P1 C32 146.94(13)
